data_7053576
loop_
_publ_author_name
'Conway, Ben'
'Garc\'ia-\'Alvarez, Pablo'
'Kennedy, Alan R.'
'Klett, Jan'
'Mulvey, Robert E.'
'Robertson, Stuart D.'

_publ_section_title
;
 Structural insights into mono-amido tris-alkyl potassium aluminates
;
_journal_issue 8
_journal_name_full 'New Journal of Chemistry'
_journal_page_first 1707
_journal_paper_doi 10.1039/c0nj00226g
_journal_volume 34
_journal_year 2010
_chemical_formula_moiety 'C28 H64 Al K N4'
_chemical_formula_sum 'C28 H64 Al K N4'
_chemical_formula_weight 522.91
_chemical_name_systematic
;
?
;
_space_group_IT_number 14
_symmetry_cell_setting monoclinic
_symmetry_space_group_name_Hall '-P 2yn'
_symmetry_space_group_name_H-M 'P 1 21/n 1'
_atom_sites_solution_hydrogens geom
_atom_sites_solution_primary direct
_atom_sites_solution_secondary difmap
_audit_creation_method SHELXL-97
_cell_angle_alpha 90.00
_cell_angle_beta 105.222(5)
_cell_angle_gamma 90.00
_cell_formula_units_Z 4
_cell_length_a 11.3887(5)
_cell_length_b 18.1965(8)
_cell_length_c 16.9006(8)
_cell_measurement_reflns_used 9916
_cell_measurement_temperature 123(2)
_cell_measurement_theta_max 71.5931
_cell_measurement_theta_min 4.0155
_cell_volume 3379.5(3)
_computing_cell_refinement
;
CrysAlisPro, Oxford Diffraction Ltd.,
Version 1.171.33.34d (release 27-02-2009 CrysAlis171 .NET)
(compiled Feb 27 2009,15:38:38)
;
_computing_data_collection
;
CrysAlisPro, Oxford Diffraction Ltd.,
Version 1.171.33.34d (release 27-02-2009 CrysAlis171 .NET)
(compiled Feb 27 2009,15:38:38)
;
_computing_data_reduction
;
CrysAlisPro, Oxford Diffraction Ltd.,
Version 1.171.33.34d (release 27-02-2009 CrysAlis171 .NET)
(compiled Feb 27 2009,15:38:38)
;
_computing_molecular_graphics 'Bruker SHELXTL'
_computing_publication_material 'Bruker SHELXTL'
_computing_structure_refinement 'SHELXL-97 (Sheldrick, 1997)'
_computing_structure_solution 'SHELXS-97 (Sheldrick, 1990)'
_diffrn_ambient_temperature 123(2)
_diffrn_measured_fraction_theta_full 0.981
_diffrn_measured_fraction_theta_max 0.981
_diffrn_measurement_device_type 'Oxford Diffraction Gemini S'
_diffrn_measurement_method '\w scans'
_diffrn_radiation_monochromator graphite
_diffrn_radiation_source 'fine-focus sealed tube'
_diffrn_radiation_type MoK\a
_diffrn_radiation_wavelength 0.71073
_diffrn_reflns_av_R_equivalents 0.0446
_diffrn_reflns_av_sigmaI/netI 0.0417
_diffrn_reflns_limit_h_max 13
_diffrn_reflns_limit_h_min -13
_diffrn_reflns_limit_k_max 22
_diffrn_reflns_limit_k_min -20
_diffrn_reflns_limit_l_max 20
_diffrn_reflns_limit_l_min -16
_diffrn_reflns_number 18993
_diffrn_reflns_theta_full 25.97
_diffrn_reflns_theta_max 25.97
_diffrn_reflns_theta_min 2.92
_exptl_absorpt_coefficient_mu 0.204
_exptl_absorpt_correction_type none
_exptl_crystal_colour colourless
_exptl_crystal_density_diffrn 1.028
_exptl_crystal_density_method 'not measured'
_exptl_crystal_description block
_exptl_crystal_F_000 1168
_exptl_crystal_size_max 0.2
_exptl_crystal_size_mid 0.2
_exptl_crystal_size_min 0.2
_refine_diff_density_max 0.482
_refine_diff_density_min -0.328
_refine_diff_density_rms 0.085
_refine_ls_extinction_coef 0.056(3)
_refine_ls_extinction_expression Fc^*^=kFc[1+0.001xFc^2^\l^3^/sin(2\q)]^-1/4^
_refine_ls_extinction_method SHELXL
_refine_ls_goodness_of_fit_ref 0.985
_refine_ls_hydrogen_treatment constr
_refine_ls_matrix_type full
_refine_ls_number_parameters 336
_refine_ls_number_reflns 6485
_refine_ls_number_restraints 0
_refine_ls_restrained_S_all 0.985
_refine_ls_R_factor_all 0.0615
_refine_ls_R_factor_gt 0.0513
_refine_ls_shift/su_max 0.001
_refine_ls_shift/su_mean 0.000
_refine_ls_structure_factor_coef Fsqd
_refine_ls_weighting_details 'calc w=1/[\s^2^(Fo^2^)+(0.0884P)^2^+0.0000P] where P=(Fo^2^+2Fc^2^)/3'
_refine_ls_weighting_scheme calc
_refine_ls_wR_factor_gt 0.1234
_refine_ls_wR_factor_ref 0.1268
_reflns_number_gt 4992
_reflns_number_total 6485
_reflns_threshold_expression I>2\s(I)
_cod_data_source_file c0nj00226g.txt
_cod_data_source_block srbc902
_cod_original_sg_symbol_H-M 'P 21/n'
_cod_database_code 7053576

loop_
_symmetry_equiv_pos_as_xyz
'x, y, z'
'-x+1/2, y+1/2, -z+1/2'
'-x, -y, -z'
'x-1/2, -y-1/2, z-1/2'

loop_
_atom_site_label
_atom_site_type_symbol
_atom_site_fract_x
_atom_site_fract_y
_atom_site_fract_z
_atom_site_U_iso_or_equiv
_atom_site_adp_type
_atom_site_occupancy
_atom_site_symmetry_multiplicity
_atom_site_calc_flag
_atom_site_refinement_flags
_atom_site_disorder_assembly
_atom_site_disorder_group
K1 K 0.11211(3) 0.08439(2) 0.27953(2) 0.03147(14) Uani 1 1 d . . .
Al1 Al 0.35594(4) 0.01404(3) 0.23235(3) 0.02357(15) Uani 1 1 d . B .
N1 N 0.23647(12) -0.04774(8) 0.25672(8) 0.0260(3) Uani 1 1 d . . .
N2 N -0.09574(14) 0.11504(10) 0.14516(10) 0.0403(4) Uani 1 1 d . . .
N3 N -0.10653(13) 0.12197(9) 0.32060(9) 0.0355(4) Uani 1 1 d . . .
N4 N 0.13042(14) 0.13866(9) 0.44648(9) 0.0333(4) Uani 1 1 d . . .
C10 C 0.26612(16) -0.08475(10) 0.33706(10) 0.0303(4) Uani 1 1 d . . .
H10A H 0.3137 -0.0484 0.3773 0.036 Uiso 1 1 calc R . .
C11 C 0.15101(18) -0.10186(12) 0.36540(11) 0.0393(5) Uani 1 1 d . . .
H11A H 0.1738 -0.1315 0.4163 0.047 Uiso 1 1 calc R . .
H11B H 0.1148 -0.0553 0.3780 0.047 Uiso 1 1 calc R . .
C12 C 0.05667(19) -0.14378(12) 0.30005(12) 0.0444(5) Uani 1 1 d . . .
H12A H -0.0185 -0.1503 0.3182 0.053 Uiso 1 1 calc R . .
H12B H 0.0886 -0.1931 0.2922 0.053 Uiso 1 1 calc R . .
C13 C 0.02757(17) -0.10137(11) 0.21887(12) 0.0392(5) Uani 1 1 d . . .
H13A H -0.0144 -0.0550 0.2252 0.047 Uiso 1 1 calc R . .
H13B H -0.0284 -0.1310 0.1759 0.047 Uiso 1 1 calc R . .
C14 C 0.14330(16) -0.08359(10) 0.19140(10) 0.0304(4) Uani 1 1 d . . .
H14A H 0.1184 -0.0464 0.1465 0.036 Uiso 1 1 calc R . .
C15 C 0.34677(19) -0.15355(11) 0.34495(12) 0.0410(5) Uani 1 1 d . . .
H15A H 0.4161 -0.1432 0.3225 0.061 Uiso 1 1 calc R . .
H15B H 0.2991 -0.1942 0.3145 0.061 Uiso 1 1 calc R . .
H15C H 0.3765 -0.1671 0.4029 0.061 Uiso 1 1 calc R . .
C16 C 0.18545(18) -0.15150(11) 0.15225(12) 0.0403(5) Uani 1 1 d . . .
H16A H 0.2620 -0.1404 0.1386 0.060 Uiso 1 1 calc R . .
H16B H 0.1233 -0.1648 0.1022 0.060 Uiso 1 1 calc R . .
H16C H 0.1979 -0.1926 0.1910 0.060 Uiso 1 1 calc R . .
C20 C -0.20978(18) 0.12186(14) 0.16933(13) 0.0492(5) Uani 1 1 d . . .
H20A H -0.2451 0.0722 0.1702 0.059 Uiso 1 1 calc R . .
H20B H -0.2679 0.1511 0.1272 0.059 Uiso 1 1 calc R . .
C21 C -0.19636(18) 0.15763(13) 0.25251(12) 0.0458(5) Uani 1 1 d . . .
H21A H -0.1725 0.2096 0.2492 0.055 Uiso 1 1 calc R . .
H21B H -0.2765 0.1572 0.2650 0.055 Uiso 1 1 calc R . .
C22 C -0.09180(18) 0.16603(12) 0.39530(12) 0.0433(5) Uani 1 1 d . . .
H22A H -0.1682 0.1637 0.4127 0.052 Uiso 1 1 calc R . .
H22B H -0.0785 0.2179 0.3824 0.052 Uiso 1 1 calc R . .
C23 C 0.01265(18) 0.14154(12) 0.46628(12) 0.0422(5) Uani 1 1 d . . .
H23A H 0.0191 0.1757 0.5128 0.051 Uiso 1 1 calc R . .
H23B H -0.0061 0.0922 0.4843 0.051 Uiso 1 1 calc R . .
C24 C -0.1171(2) 0.06891(15) 0.07134(13) 0.0589(6) Uani 1 1 d . . .
H24A H -0.0411 0.0639 0.0548 0.088 Uiso 1 1 calc R . .
H24B H -0.1791 0.0919 0.0268 0.088 Uiso 1 1 calc R . .
H24C H -0.1452 0.0202 0.0831 0.088 Uiso 1 1 calc R . .
C25 C -0.0506(2) 0.18676(13) 0.12912(15) 0.0561(6) Uani 1 1 d . . .
H25A H -0.0353 0.2169 0.1789 0.084 Uiso 1 1 calc R . .
H25B H -0.1113 0.2110 0.0849 0.084 Uiso 1 1 calc R . .
H25C H 0.0253 0.1807 0.1128 0.084 Uiso 1 1 calc R . .
C26 C -0.14310(18) 0.04721(12) 0.33342(13) 0.0440(5) Uani 1 1 d . . .
H26A H -0.0824 0.0250 0.3793 0.066 Uiso 1 1 calc R . .
H26B H -0.1492 0.0182 0.2836 0.066 Uiso 1 1 calc R . .
H26C H -0.2223 0.0481 0.3460 0.066 Uiso 1 1 calc R . .
C27 C 0.16955(19) 0.21132(12) 0.42912(14) 0.0459(5) Uani 1 1 d . . .
H27A H 0.2503 0.2081 0.4190 0.069 Uiso 1 1 calc R . .
H27B H 0.1733 0.2436 0.4761 0.069 Uiso 1 1 calc R . .
H27C H 0.1115 0.2313 0.3805 0.069 Uiso 1 1 calc R . .
C28 C 0.2215(2) 0.10666(15) 0.51548(13) 0.0560(6) Uani 1 1 d . . .
H28A H 0.3002 0.1044 0.5022 0.084 Uiso 1 1 calc R . .
H28B H 0.1963 0.0569 0.5261 0.084 Uiso 1 1 calc R . .
H28C H 0.2291 0.1372 0.5644 0.084 Uiso 1 1 calc R . .
C30 C 0.38878(15) 0.09404(10) 0.32059(10) 0.0273(4) Uani 1 1 d . . .
H30A H 0.3491 0.1398 0.2950 0.033 Uiso 1 1 calc R . .
H30B H 0.3477 0.0793 0.3630 0.033 Uiso 1 1 calc R . .
C31 C 0.52183(15) 0.11257(10) 0.36429(10) 0.0280(4) Uani 1 1 d . . .
H31A H 0.5711 0.1054 0.3238 0.034 Uiso 1 1 calc R . .
C32 C 0.57096(17) 0.06005(11) 0.43531(11) 0.0373(4) Uani 1 1 d . . .
H32A H 0.6580 0.0691 0.4585 0.056 Uiso 1 1 calc R . .
H32B H 0.5588 0.0093 0.4155 0.056 Uiso 1 1 calc R . .
H32C H 0.5277 0.0679 0.4777 0.056 Uiso 1 1 calc R . .
C33 C 0.53977(18) 0.19162(11) 0.39436(13) 0.0422(5) Uani 1 1 d . . .
H33A H 0.6258 0.1998 0.4220 0.063 Uiso 1 1 calc R . .
H33B H 0.4904 0.2008 0.4329 0.063 Uiso 1 1 calc R . .
H33C H 0.5146 0.2251 0.3476 0.063 Uiso 1 1 calc R . .
C40 C 0.51870(15) -0.03170(10) 0.23450(11) 0.0319(4) Uani 1 1 d . . .
H40A H 0.5687 0.0083 0.2205 0.038 Uiso 1 1 calc R . .
H40B H 0.5568 -0.0445 0.2925 0.038 Uiso 1 1 calc R . .
C41 C 0.53757(17) -0.09858(10) 0.18394(11) 0.0331(4) Uani 1 1 d . . .
H41A H 0.4889 -0.1401 0.1976 0.040 Uiso 1 1 calc R . .
C42 C 0.4923(2) -0.08441(12) 0.09188(12) 0.0448(5) Uani 1 1 d . . .
H42A H 0.4056 -0.0718 0.0780 0.067 Uiso 1 1 calc R . .
H42B H 0.5040 -0.1287 0.0619 0.067 Uiso 1 1 calc R . .
H42C H 0.5382 -0.0436 0.0767 0.067 Uiso 1 1 calc R . .
C43 C 0.67035(18) -0.12276(12) 0.20495(13) 0.0442(5) Uani 1 1 d . . .
H43A H 0.6973 -0.1357 0.2632 0.066 Uiso 1 1 calc R . .
H43B H 0.7206 -0.0825 0.1935 0.066 Uiso 1 1 calc R . .
H43C H 0.6785 -0.1656 0.1717 0.066 Uiso 1 1 calc R . .
C50 C 0.27056(17) 0.06364(10) 0.12474(10) 0.0330(4) Uani 1 1 d . . .
H50A H 0.2797 0.0315 0.0795 0.040 Uiso 1 1 calc R A 1
H50B H 0.1826 0.0660 0.1216 0.040 Uiso 1 1 calc R A 1
C51 C 0.3129(2) 0.14210(15) 0.10863(15) 0.0366(8) Uani 0.810(6) 1 d P B 1
H51A H 0.2896 0.1760 0.1486 0.044 Uiso 0.810(6) 1 calc PR B 1
C52 C 0.2499(3) 0.1696(2) 0.0227(2) 0.0488(9) Uani 0.810(6) 1 d P B 1
H52A H 0.2717 0.2212 0.0174 0.073 Uiso 0.810(6) 1 calc PR B 1
H52B H 0.1615 0.1656 0.0135 0.073 Uiso 0.810(6) 1 calc PR B 1
H52C H 0.2758 0.1399 -0.0180 0.073 Uiso 0.810(6) 1 calc PR B 1
C53 C 0.4509(3) 0.14745(17) 0.12309(16) 0.0397(7) Uani 0.810(6) 1 d P B 1
H53A H 0.4726 0.1971 0.1094 0.059 Uiso 0.810(6) 1 calc PR B 1
H53B H 0.4779 0.1116 0.0883 0.059 Uiso 0.810(6) 1 calc PR B 1
H53C H 0.4906 0.1371 0.1808 0.059 Uiso 0.810(6) 1 calc PR B 1
C51A C 0.3308(9) 0.1091(6) 0.0744(6) 0.032(3) Uiso 0.190(6) 1 d P B 2
H51B H 0.3885 0.0762 0.0556 0.039 Uiso 0.190(6) 1 calc PR B 2
C52A C 0.2447(14) 0.1415(9) -0.0023(9) 0.049(4) Uiso 0.190(6) 1 d P B 2
H52D H 0.1739 0.1629 0.0118 0.074 Uiso 0.190(6) 1 calc PR B 2
H52E H 0.2178 0.1026 -0.0432 0.074 Uiso 0.190(6) 1 calc PR B 2
H52F H 0.2871 0.1798 -0.0249 0.074 Uiso 0.190(6) 1 calc PR B 2
C53A C 0.4068(15) 0.1678(9) 0.1277(9) 0.050(4) Uiso 0.190(6) 1 d P B 2
H53D H 0.3530 0.2043 0.1425 0.075 Uiso 0.190(6) 1 calc PR B 2
H53E H 0.4586 0.1919 0.0975 0.075 Uiso 0.190(6) 1 calc PR B 2
H53F H 0.4578 0.1452 0.1776 0.075 Uiso 0.190(6) 1 calc PR B 2

loop_
_atom_site_aniso_label
_atom_site_aniso_U_11
_atom_site_aniso_U_22
_atom_site_aniso_U_33
_atom_site_aniso_U_23
_atom_site_aniso_U_13
_atom_site_aniso_U_12
K1 0.0230(2) 0.0353(2) 0.0364(2) -0.00492(16) 0.00829(15) 0.00324(16)
Al1 0.0226(3) 0.0253(3) 0.0241(2) -0.00095(19) 0.00847(18) -0.0001(2)
N1 0.0257(7) 0.0274(7) 0.0254(7) 0.0000(6) 0.0074(5) -0.0023(6)
N2 0.0293(8) 0.0493(10) 0.0415(8) 0.0063(8) 0.0076(7) -0.0009(8)
N3 0.0262(8) 0.0400(9) 0.0422(8) 0.0028(7) 0.0124(6) 0.0018(7)
N4 0.0322(8) 0.0364(9) 0.0334(8) 0.0042(6) 0.0121(6) 0.0024(7)
C10 0.0319(9) 0.0327(9) 0.0274(8) 0.0012(7) 0.0100(7) -0.0023(8)
C11 0.0412(11) 0.0442(12) 0.0374(10) 0.0034(8) 0.0189(8) -0.0012(9)
C12 0.0405(11) 0.0465(12) 0.0523(12) 0.0006(10) 0.0230(9) -0.0083(10)
C13 0.0305(10) 0.0399(11) 0.0474(11) -0.0070(9) 0.0106(8) -0.0058(9)
C14 0.0272(9) 0.0321(9) 0.0307(8) -0.0001(7) 0.0054(7) -0.0038(8)
C15 0.0432(11) 0.0402(11) 0.0411(10) 0.0098(9) 0.0136(8) 0.0052(9)
C16 0.0421(11) 0.0408(11) 0.0410(10) -0.0104(9) 0.0163(9) -0.0099(9)
C20 0.0259(10) 0.0687(15) 0.0506(12) 0.0114(11) 0.0059(9) -0.0017(10)
C21 0.0276(10) 0.0573(14) 0.0539(12) 0.0102(10) 0.0135(9) 0.0081(9)
C22 0.0325(11) 0.0484(12) 0.0542(12) -0.0027(10) 0.0202(9) 0.0049(9)
C23 0.0414(11) 0.0514(12) 0.0400(10) -0.0001(9) 0.0217(9) 0.0024(10)
C24 0.0485(14) 0.0820(19) 0.0405(11) -0.0012(12) 0.0016(9) -0.0012(13)
C25 0.0430(13) 0.0584(15) 0.0691(15) 0.0170(12) 0.0188(11) -0.0015(11)
C26 0.0334(10) 0.0450(12) 0.0572(12) 0.0040(10) 0.0184(9) -0.0008(9)
C27 0.0430(12) 0.0423(12) 0.0530(12) -0.0002(10) 0.0137(10) -0.0036(10)
C28 0.0500(14) 0.0753(17) 0.0434(11) 0.0167(11) 0.0137(10) 0.0168(12)
C30 0.0225(8) 0.0299(9) 0.0302(8) -0.0012(7) 0.0080(7) 0.0013(7)
C31 0.0242(9) 0.0288(9) 0.0318(8) -0.0023(7) 0.0088(7) 0.0000(7)
C32 0.0353(10) 0.0427(11) 0.0314(9) -0.0015(8) 0.0044(7) 0.0042(9)
C33 0.0323(10) 0.0343(11) 0.0580(12) -0.0099(9) 0.0085(9) -0.0028(9)
C40 0.0268(9) 0.0335(10) 0.0377(9) -0.0051(8) 0.0125(7) -0.0007(8)
C41 0.0327(10) 0.0319(10) 0.0389(9) -0.0050(8) 0.0166(8) -0.0043(8)
C42 0.0492(12) 0.0512(13) 0.0383(10) -0.0067(9) 0.0194(9) 0.0022(10)
C43 0.0396(12) 0.0384(11) 0.0568(12) -0.0087(10) 0.0167(10) 0.0071(9)
C50 0.0337(10) 0.0362(10) 0.0299(8) 0.0018(7) 0.0096(7) 0.0003(8)
C51 0.0397(15) 0.0373(15) 0.0345(13) 0.0068(11) 0.0130(10) 0.0051(11)
C52 0.0444(16) 0.055(2) 0.0479(18) 0.0244(17) 0.0131(13) 0.0058(15)
C53 0.0391(16) 0.0390(15) 0.0430(14) 0.0094(11) 0.0146(12) -0.0024(13)

loop_
_atom_type_symbol
_atom_type_description
_atom_type_scat_dispersion_real
_atom_type_scat_dispersion_imag
_atom_type_scat_source
Al Al 0.0645 0.0514 'International Tables Vol C Tables 4.2.6.8 and 6.1.1.4'
K K 0.2009 0.2494 'International Tables Vol C Tables 4.2.6.8 and 6.1.1.4'
N N 0.0061 0.0033 'International Tables Vol C Tables 4.2.6.8 and 6.1.1.4'
C C 0.0033 0.0016 'International Tables Vol C Tables 4.2.6.8 and 6.1.1.4'
H H 0.0000 0.0000 'International Tables Vol C Tables 4.2.6.8 and 6.1.1.4'

loop_
_geom_angle_atom_site_label_1
_geom_angle_atom_site_label_2
_geom_angle_atom_site_label_3
_geom_angle
N3 K1 N1 136.96(4)
N3 K1 N2 63.44(4)
N1 K1 N2 112.96(5)
N3 K1 N4 62.02(4)
N1 K1 N4 119.79(4)
N2 K1 N4 121.93(5)
N3 K1 C30 148.33(5)
N1 K1 C30 63.99(4)
N2 K1 C30 139.19(5)
N4 K1 C30 87.34(4)
N3 K1 Al1 171.39(4)
N1 K1 Al1 34.44(3)
N2 K1 Al1 116.75(4)
N4 K1 Al1 120.22(3)
C30 K1 Al1 37.03(3)
N1 Al1 C40 117.35(7)
N1 Al1 C50 104.83(7)
C40 Al1 C50 114.78(7)
N1 Al1 C30 105.56(6)
C40 Al1 C30 106.75(7)
C50 Al1 C30 106.79(7)
N1 Al1 K1 59.01(4)
C40 Al1 K1 165.64(5)
C50 Al1 K1 79.11(5)
C30 Al1 K1 63.75(5)
C14 N1 C10 115.81(13)
C14 N1 Al1 121.30(10)
C10 N1 Al1 117.93(11)
C14 N1 K1 100.88(10)
C10 N1 K1 105.14(9)
Al1 N1 K1 86.55(5)
C25 N2 C20 111.02(18)
C25 N2 C24 110.00(17)
C20 N2 C24 108.90(16)
C25 N2 K1 93.63(12)
C20 N2 K1 113.75(11)
C24 N2 K1 118.57(13)
C26 N3 C22 110.80(15)
C26 N3 C21 111.13(16)
C22 N3 C21 109.28(15)
C26 N3 K1 96.60(11)
C22 N3 K1 115.63(11)
C21 N3 K1 112.86(10)
C27 N4 C28 109.46(17)
C27 N4 C23 111.21(16)
C28 N4 C23 109.40(15)
C27 N4 K1 93.44(11)
C28 N4 K1 119.16(12)
C23 N4 K1 113.07(11)
N1 C10 C15 116.05(14)
N1 C10 C11 111.77(14)
C15 C10 C11 110.25(15)
N1 C10 H10A 106.0
C15 C10 H10A 106.0
C11 C10 H10A 106.0
C12 C11 C10 111.75(15)
C12 C11 H11A 109.3
C10 C11 H11A 109.3
C12 C11 H11B 109.3
C10 C11 H11B 109.3
H11A C11 H11B 107.9
C11 C12 C13 109.97(16)
C11 C12 H12A 109.7
C13 C12 H12A 109.7
C11 C12 H12B 109.7
C13 C12 H12B 109.7
H12A C12 H12B 108.2
C12 C13 C14 111.97(16)
C12 C13 H13A 109.2
C14 C13 H13A 109.2
C12 C13 H13B 109.2
C14 C13 H13B 109.2
H13A C13 H13B 107.9
N1 C14 C16 115.80(15)
N1 C14 C13 111.90(14)
C16 C14 C13 110.44(15)
N1 C14 H14A 106.0
C16 C14 H14A 106.0
C13 C14 H14A 106.0
C10 C15 H15A 109.5
C10 C15 H15B 109.5
H15A C15 H15B 109.5
C10 C15 H15C 109.5
H15A C15 H15C 109.5
H15B C15 H15C 109.5
C14 C16 H16A 109.5
C14 C16 H16B 109.5
H16A C16 H16B 109.5
C14 C16 H16C 109.5
H16A C16 H16C 109.5
H16B C16 H16C 109.5
N2 C20 C21 114.38(17)
N2 C20 H20A 108.7
C21 C20 H20A 108.7
N2 C20 H20B 108.7
C21 C20 H20B 108.7
H20A C20 H20B 107.6
N3 C21 C20 114.46(17)
N3 C21 H21A 108.6
C20 C21 H21A 108.6
N3 C21 H21B 108.6
C20 C21 H21B 108.6
H21A C21 H21B 107.6
N3 C22 C23 114.10(16)
N3 C22 H22A 108.7
C23 C22 H22A 108.7
N3 C22 H22B 108.7
C23 C22 H22B 108.7
H22A C22 H22B 107.6
N4 C23 C22 113.85(15)
N4 C23 H23A 108.8
C22 C23 H23A 108.8
N4 C23 H23B 108.8
C22 C23 H23B 108.8
H23A C23 H23B 107.7
N2 C24 H24A 109.5
N2 C24 H24B 109.5
H24A C24 H24B 109.5
N2 C24 H24C 109.5
H24A C24 H24C 109.5
H24B C24 H24C 109.5
N2 C25 H25A 109.5
N2 C25 H25B 109.5
H25A C25 H25B 109.5
N2 C25 H25C 109.5
H25A C25 H25C 109.5
H25B C25 H25C 109.5
N3 C26 H26A 109.5
N3 C26 H26B 109.5
H26A C26 H26B 109.5
N3 C26 H26C 109.5
H26A C26 H26C 109.5
H26B C26 H26C 109.5
N4 C27 H27A 109.5
N4 C27 H27B 109.5
H27A C27 H27B 109.5
N4 C27 H27C 109.5
H27A C27 H27C 109.5
H27B C27 H27C 109.5
N4 C28 H28A 109.5
N4 C28 H28B 109.5
H28A C28 H28B 109.5
N4 C28 H28C 109.5
H28A C28 H28C 109.5
H28B C28 H28C 109.5
C31 C30 Al1 118.30(11)
C31 C30 K1 161.93(11)
Al1 C30 K1 79.22(5)
C31 C30 H30A 107.7
Al1 C30 H30A 107.7
K1 C30 H30A 67.8
C31 C30 H30B 107.7
Al1 C30 H30B 107.7
K1 C30 H30B 59.5
H30A C30 H30B 107.1
C32 C31 C33 109.94(15)
C32 C31 C30 110.67(14)
C33 C31 C30 113.36(14)
C32 C31 H31A 107.5
C33 C31 H31A 107.5
C30 C31 H31A 107.5
C31 C32 H32A 109.5
C31 C32 H32B 109.5
H32A C32 H32B 109.5
C31 C32 H32C 109.5
H32A C32 H32C 109.5
H32B C32 H32C 109.5
C31 C33 H33A 109.5
C31 C33 H33B 109.5
H33A C33 H33B 109.5
C31 C33 H33C 109.5
H33A C33 H33C 109.5
H33B C33 H33C 109.5
C41 C40 Al1 125.31(13)
C41 C40 H40A 106.0
Al1 C40 H40A 106.0
C41 C40 H40B 106.0
Al1 C40 H40B 106.0
H40A C40 H40B 106.3
C43 C41 C42 109.57(15)
C43 C41 C40 112.00(15)
C42 C41 C40 111.99(16)
C43 C41 H41A 107.7
C42 C41 H41A 107.7
C40 C41 H41A 107.7
C41 C42 H42A 109.5
C41 C42 H42B 109.5
H42A C42 H42B 109.5
C41 C42 H42C 109.5
H42A C42 H42C 109.5
H42B C42 H42C 109.5
C41 C43 H43A 109.5
C41 C43 H43B 109.5
H43A C43 H43B 109.5
C41 C43 H43C 109.5
H43A C43 H43C 109.5
H43B C43 H43C 109.5
C51A C50 C51 34.2(4)
C51A C50 Al1 125.3(4)
C51 C50 Al1 117.82(13)
C51A C50 H50A 74.1
C51 C50 H50A 107.9
Al1 C50 H50A 107.9
C51A C50 H50B 124.1
C51 C50 H50B 107.9
Al1 C50 H50B 107.9
H50A C50 H50B 107.2
C52 C51 C53 109.8(2)
C52 C51 C50 112.2(2)
C53 C51 C50 112.6(2)
C52 C51 H51A 107.3
C53 C51 H51A 107.3
C50 C51 H51A 107.3
C50 C51A C53A 109.3(9)
C50 C51A C52A 114.4(9)
C53A C51A C52A 111.9(10)
C50 C51A H51B 106.9
C53A C51A H51B 106.9
C52A C51A H51B 106.9
C51A C52A H52D 109.5
C51A C52A H52E 109.5
H52D C52A H52E 109.5
C51A C52A H52F 109.5
H52D C52A H52F 109.5
H52E C52A H52F 109.5
C51A C53A H53D 109.5
C51A C53A H53E 109.5
H53D C53A H53E 109.5
C51A C53A H53F 109.5
H53D C53A H53F 109.5
H53E C53A H53F 109.5

loop_
_geom_bond_atom_site_label_1
_geom_bond_atom_site_label_2
_geom_bond_distance
K1 N3 2.8386(15)
K1 N1 2.8675(15)
K1 N2 2.8720(16)
K1 N4 2.9446(15)
K1 C30 3.0483(17)
K1 Al1 3.3389(6)
Al1 N1 1.8918(14)
Al1 C40 2.0236(17)
Al1 C50 2.0344(18)
Al1 C30 2.0470(17)
N1 C14 1.468(2)
N1 C10 1.473(2)
N2 C25 1.454(3)
N2 C20 1.465(2)
N2 C24 1.470(3)
N3 C26 1.456(3)
N3 C22 1.467(2)
N3 C21 1.474(2)
N4 C27 1.450(2)
N4 C28 1.463(3)
N4 C23 1.466(2)
C10 C15 1.538(3)
C10 C11 1.541(2)
C10 H10A 1.0000
C11 C12 1.527(3)
C11 H11A 0.9900
C11 H11B 0.9900
C12 C13 1.533(3)
C12 H12A 0.9900
C12 H12B 0.9900
C13 C14 1.542(2)
C13 H13A 0.9900
C13 H13B 0.9900
C14 C16 1.537(3)
C14 H14A 1.0000
C15 H15A 0.9800
C15 H15B 0.9800
C15 H15C 0.9800
C16 H16A 0.9800
C16 H16B 0.9800
C16 H16C 0.9800
C20 C21 1.520(3)
C20 H20A 0.9900
C20 H20B 0.9900
C21 H21A 0.9900
C21 H21B 0.9900
C22 C23 1.518(3)
C22 H22A 0.9900
C22 H22B 0.9900
C23 H23A 0.9900
C23 H23B 0.9900
C24 H24A 0.9800
C24 H24B 0.9800
C24 H24C 0.9800
C25 H25A 0.9800
C25 H25B 0.9800
C25 H25C 0.9800
C26 H26A 0.9800
C26 H26B 0.9800
C26 H26C 0.9800
C27 H27A 0.9800
C27 H27B 0.9800
C27 H27C 0.9800
C28 H28A 0.9800
C28 H28B 0.9800
C28 H28C 0.9800
C30 C31 1.539(2)
C30 H30A 0.9900
C30 H30B 0.9900
C31 C32 1.521(2)
C31 C33 1.521(2)
C31 H31A 1.0000
C32 H32A 0.9800
C32 H32B 0.9800
C32 H32C 0.9800
C33 H33A 0.9800
C33 H33B 0.9800
C33 H33C 0.9800
C40 C41 1.534(2)
C40 H40A 0.9900
C40 H40B 0.9900
C41 C43 1.525(3)
C41 C42 1.527(3)
C41 H41A 1.0000
C42 H42A 0.9800
C42 H42B 0.9800
C42 H42C 0.9800
C43 H43A 0.9800
C43 H43B 0.9800
C43 H43C 0.9800
C50 C51A 1.479(10)
C50 C51 1.554(3)
C50 H50A 0.9900
C50 H50B 0.9900
C51 C52 1.526(3)
C51 C53 1.528(4)
C51 H51A 1.0000
C52 H52A 0.9800
C52 H52B 0.9800
C52 H52C 0.9800
C53 H53A 0.9800
C53 H53B 0.9800
C53 H53C 0.9800
C51A C53A 1.513(18)
C51A C52A 1.524(18)
C51A H51B 1.0000
C52A H52D 0.9800
C52A H52E 0.9800
C52A H52F 0.9800
C53A H53D 0.9800
C53A H53E 0.9800
C53A H53F 0.9800

loop_
_geom_torsion_atom_site_label_1
_geom_torsion_atom_site_label_2
_geom_torsion_atom_site_label_3
_geom_torsion_atom_site_label_4
_geom_torsion
N3 K1 Al1 N1 -3.1(2)
N2 K1 Al1 N1 -92.15(6)
N4 K1 Al1 N1 99.63(6)
C30 K1 Al1 N1 130.18(7)
N3 K1 Al1 C40 -82.4(3)
N1 K1 Al1 C40 -79.3(2)
N2 K1 Al1 C40 -171.5(2)
N4 K1 Al1 C40 20.3(2)
C30 K1 Al1 C40 50.9(2)
N3 K1 Al1 C50 111.7(2)
N1 K1 Al1 C50 114.81(7)
N2 K1 Al1 C50 22.66(7)
N4 K1 Al1 C50 -145.56(7)
C30 K1 Al1 C50 -115.01(8)
N3 K1 Al1 C30 -133.3(2)
N1 K1 Al1 C30 -130.18(7)
N2 K1 Al1 C30 137.67(7)
N4 K1 Al1 C30 -30.56(7)
C40 Al1 N1 C14 -95.28(14)
C50 Al1 N1 C14 33.40(14)
C30 Al1 N1 C14 145.98(13)
K1 Al1 N1 C14 100.64(13)
C40 Al1 N1 C10 58.76(14)
C50 Al1 N1 C10 -172.55(12)
C30 Al1 N1 C10 -59.98(13)
K1 Al1 N1 C10 -105.31(12)
C40 Al1 N1 K1 164.08(6)
C50 Al1 N1 K1 -67.24(6)
C30 Al1 N1 K1 45.34(6)
N3 K1 N1 C14 58.10(11)
N2 K1 N1 C14 -16.96(10)
N4 K1 N1 C14 137.78(9)
C30 K1 N1 C14 -152.02(10)
Al1 K1 N1 C14 -121.23(11)
N3 K1 N1 C10 -62.66(12)
N2 K1 N1 C10 -137.71(10)
N4 K1 N1 C10 17.03(11)
C30 K1 N1 C10 87.22(10)
Al1 K1 N1 C10 118.02(11)
N3 K1 N1 Al1 179.32(5)
N2 K1 N1 Al1 104.27(5)
N4 K1 N1 Al1 -100.99(5)
C30 K1 N1 Al1 -30.80(5)
N3 K1 N2 C25 105.17(13)
N1 K1 N2 C25 -122.34(12)
N4 K1 N2 C25 83.54(12)
C30 K1 N2 C25 -46.11(15)
Al1 K1 N2 C25 -84.47(12)
N3 K1 N2 C20 -9.71(14)
N1 K1 N2 C20 122.79(14)
N4 K1 N2 C20 -31.34(16)
C30 K1 N2 C20 -160.98(13)
Al1 K1 N2 C20 160.66(13)
N3 K1 N2 C24 -139.70(16)
N1 K1 N2 C24 -7.20(15)
N4 K1 N2 C24 -161.33(14)
C30 K1 N2 C24 69.02(17)
Al1 K1 N2 C24 30.66(15)
N1 K1 N3 C26 3.24(14)
N2 K1 N3 C26 99.19(12)
N4 K1 N3 C26 -101.56(12)
C30 K1 N3 C26 -117.55(13)
Al1 K1 N3 C26 5.8(3)
N1 K1 N3 C22 120.11(13)
N2 K1 N3 C22 -143.94(14)
N4 K1 N3 C22 15.31(12)
C30 K1 N3 C22 -0.68(18)
Al1 K1 N3 C22 122.7(2)
N1 K1 N3 C21 -113.03(13)
N2 K1 N3 C21 -17.08(13)
N4 K1 N3 C21 142.17(15)
C30 K1 N3 C21 126.17(14)
Al1 K1 N3 C21 -110.5(2)
N3 K1 N4 C27 -102.71(12)
N1 K1 N4 C27 126.79(11)
N2 K1 N4 C27 -80.79(12)
C30 K1 N4 C27 68.96(11)
Al1 K1 N4 C27 86.81(11)
N3 K1 N4 C28 142.72(16)
N1 K1 N4 C28 12.23(16)
N2 K1 N4 C28 164.65(14)
C30 K1 N4 C28 -45.60(15)
Al1 K1 N4 C28 -27.75(16)
N3 K1 N4 C23 12.10(12)
N1 K1 N4 C23 -118.40(12)
N2 K1 N4 C23 34.03(14)
C30 K1 N4 C23 -176.23(13)
Al1 K1 N4 C23 -158.38(11)
C14 N1 C10 C15 76.38(19)
Al1 N1 C10 C15 -79.08(17)
K1 N1 C10 C15 -173.25(13)
C14 N1 C10 C11 -51.22(19)
Al1 N1 C10 C11 153.32(12)
K1 N1 C10 C11 59.14(15)
N1 C10 C11 C12 52.7(2)
C15 C10 C11 C12 -78.0(2)
C10 C11 C12 C13 -54.7(2)
C11 C12 C13 C14 54.2(2)
C10 N1 C14 C16 -77.01(18)
Al1 N1 C14 C16 77.55(18)
K1 N1 C14 C16 170.14(12)
C10 N1 C14 C13 50.7(2)
Al1 N1 C14 C13 -154.69(12)
K1 N1 C14 C13 -62.11(15)
C12 C13 C14 N1 -51.8(2)
C12 C13 C14 C16 78.80(19)
C25 N2 C20 C21 -68.3(2)
C24 N2 C20 C21 170.47(19)
K1 N2 C20 C21 35.8(2)
C26 N3 C21 C20 -63.8(2)
C22 N3 C21 C20 173.64(16)
K1 N3 C21 C20 43.5(2)
N2 C20 C21 N3 -55.1(3)
C26 N3 C22 C23 66.4(2)
C21 N3 C22 C23 -170.81(16)
K1 N3 C22 C23 -42.2(2)
C27 N4 C23 C22 65.4(2)
C28 N4 C23 C22 -173.60(19)
K1 N4 C23 C22 -38.2(2)
N3 C22 C23 N4 55.2(2)
N1 Al1 C30 C31 132.44(12)
C40 Al1 C30 C31 6.86(15)
C50 Al1 C30 C31 -116.36(13)
K1 Al1 C30 C31 175.28(14)
N1 Al1 C30 K1 -42.83(6)
C40 Al1 C30 K1 -168.41(6)
C50 Al1 C30 K1 68.36(6)
N3 K1 C30 C31 1.5(4)
N1 K1 C30 C31 -137.7(4)
N2 K1 C30 C31 126.6(4)
N4 K1 C30 C31 -12.6(4)
Al1 K1 C30 C31 -166.5(4)
N3 K1 C30 Al1 168.01(7)
N1 K1 C30 Al1 28.74(4)
N2 K1 C30 Al1 -66.95(9)
N4 K1 C30 Al1 153.91(6)
Al1 C30 C31 C32 -84.41(15)
K1 C30 C31 C32 80.5(4)
Al1 C30 C31 C33 151.54(13)
K1 C30 C31 C33 -43.6(4)
N1 Al1 C40 C41 56.35(17)
C50 Al1 C40 C41 -67.44(17)
C30 Al1 C40 C41 174.46(14)
K1 Al1 C40 C41 127.9(2)
Al1 C40 C41 C43 -175.44(13)
Al1 C40 C41 C42 61.0(2)
N1 Al1 C50 C51A -170.8(6)
C40 Al1 C50 C51A -40.6(6)
C30 Al1 C50 C51A 77.5(6)
K1 Al1 C50 C51A 135.6(6)
N1 Al1 C50 C51 149.81(15)
C40 Al1 C50 C51 -79.98(16)
C30 Al1 C50 C51 38.10(17)
K1 Al1 C50 C51 96.20(15)
C51A C50 C51 C52 61.9(7)
Al1 C50 C51 C52 174.57(17)
C51A C50 C51 C53 -62.6(7)
Al1 C50 C51 C53 50.1(3)
C51 C50 C51A C53A 36.6(9)
Al1 C50 C51A C53A -52.0(12)
C51 C50 C51A C52A -89.8(11)
Al1 C50 C51A C52A -178.4(7)
